data_4323386
loop_
_publ_author_name
'Andreas Kremer-Aach'
'Wolfgang Kl\"aui'
'Ralf Bell'
'Angela Strerath'
'Hartmut Wunderlich'
'Dietrich Mootz'

_publ_contact_author
; Prof. Dr. W. Kl\"aui
  Institut f\"ur Anorganische Chemie und Strukturchemie
  Heinrich-Heine-Universit\"at D\"usseldorf
  Universit\"atsstr. 1
  D-40255 D\"usseldorf
  Germany
;
_publ_contact_author_email KLAEUI@UNI-DUESSELDORF.DE
_publ_contact_author_fax '049 211 8112287'
_publ_contact_author_phone '049 211 8112286'
_publ_section_title
;
 Cobalt as a Probe for Zinc in Metalloenzyme Model Compounds? A Comparison
 of Spectroscopic Features and Coordination Geometry of Four- and
 Five-Coordinate Complexes. Crystal and Molecular Structures of
 [Co(\h^3^-Tp^Ph^)(\h^2^-Tp^Ph^)], [(\h^3^-Tp^Ph^)Zn(anthranilate)], and
 [(\h^3^-Tp^Ph^)M(\h^2^-acac)] (Tp^Ph^ =
 Hydrotris(3-phenylpyrazol-1-yl)borate, acac = Pentane-2,4-dionate, and M
 = Zn, Co)
;
_journal_name_full 'Inorganic Chemistry'
_journal_page_first 1552
_journal_page_last 1563
_journal_paper_doi 10.1021/ic961434r
_journal_volume 36
_journal_year 1997
_chemical_compound_source 'see paper'
_chemical_formula_sum 'C32 H29 B Co N6 O2'
_chemical_formula_weight 599.35
_chemical_name_systematic
; 
 [Hydrotris(3-phenylpyrazol-1-yl)borato](pentane-2.4-dionato)cobalt(II)
;
_space_group_IT_number 14
_symmetry_cell_setting monoclinic
_symmetry_space_group_name_Hall '-P 2ybc'
_symmetry_space_group_name_H-M 'P 1 21/c 1'
_atom_sites_solution_hydrogens geom
_atom_sites_solution_primary direct
_atom_sites_solution_secondary difmap
_audit_creation_method SHELXL
_cell_angle_alpha 90.00
_cell_angle_beta 95.30(3)
_cell_angle_gamma 90.00
_cell_formula_units_Z 4
_cell_length_a 16.358(7)
_cell_length_b 11.519(2)
_cell_length_c 15.847(6)
_cell_measurement_reflns_used 32
_cell_measurement_temperature 293(2)
_cell_measurement_theta_max 14.5
_cell_measurement_theta_min 12.5
_cell_volume 2973.2(18)
_computing_cell_refinement 'Siemens P3V'
_computing_data_collection 'Siemens P3V'
_computing_data_reduction 'SHELXTL PLUS Release 4.21/V'
_computing_molecular_graphics 'SHELXTL PLUS Release 4.21/V'
_computing_publication_material 'SHELXL-93 (Sheldrick, 1993)'
_computing_structure_refinement 'SHELXL-93 (Sheldrick, 1993)'
_computing_structure_solution 'SHELXTL PLUS Release 4.21/V'
_diffrn_ambient_temperature 293(2)
_diffrn_measurement_device 'Siemens P3'
_diffrn_measurement_method \w:2\q-scan
_diffrn_radiation_monochromator graphite
_diffrn_radiation_source 'fine-focus sealed tube'
_diffrn_radiation_type MoK\a
_diffrn_radiation_wavelength 0.71073
_diffrn_reflns_av_R_equivalents 0.0299
_diffrn_reflns_av_sigmaI/netI 0.0388
_diffrn_reflns_limit_h_max 0
_diffrn_reflns_limit_h_min -21
_diffrn_reflns_limit_k_max 0
_diffrn_reflns_limit_k_min -14
_diffrn_reflns_limit_l_max 20
_diffrn_reflns_limit_l_min -20
_diffrn_reflns_number 7009
_diffrn_reflns_theta_max 27.56
_diffrn_reflns_theta_min 2.19
_diffrn_standards_decay_% 'less 1%'
_diffrn_standards_interval_count 100
_diffrn_standards_number 3
_exptl_absorpt_coefficient_mu 0.617
_exptl_crystal_colour blood-red
_exptl_crystal_density_diffrn 1.339
_exptl_crystal_F_000 1244
_exptl_crystal_size_max 0.53
_exptl_crystal_size_mid 0.43
_exptl_crystal_size_min 0.43
_refine_diff_density_max 0.394
_refine_diff_density_min -0.212
_refine_diff_density_rms 0.043
_refine_ls_extinction_method none
_refine_ls_goodness_of_fit_all 0.990
_refine_ls_goodness_of_fit_obs 1.131
_refine_ls_matrix_type full
_refine_ls_number_parameters 495
_refine_ls_number_reflns 6784
_refine_ls_number_restraints 0
_refine_ls_restrained_S_all 1.112
_refine_ls_restrained_S_obs 1.131
_refine_ls_R_factor_all 0.0567
_refine_ls_R_factor_obs 0.0347
_refine_ls_shift/esd_max 0.288
_refine_ls_shift/esd_mean 0.007
_refine_ls_structure_factor_coef Fsqd
_refine_ls_weighting_details 'w=1/[\s^2^(Fo^2^)+(0.0541P)^2^+0.0000P] where P=(Fo^2^+2Fc^2^)/3'
_refine_ls_weighting_scheme calc
_refine_ls_wR_factor_all 0.1060
_refine_ls_wR_factor_obs 0.0892
_reflns_number_observed 4783
_reflns_number_total 6788
_reflns_observed_criterion >2sigma(I)
_cod_data_source_file ic961434r_4.cif
_cod_data_source_block co
_cod_depositor_comments
;
The following automatic conversions were performed:

'_refine_ls_weighting_scheme' value 'calc
w=1/[\s^2^(Fo^2^)+(0.0541P)^2^+0.0000P] where P=(Fo^2^+2Fc^2^)/3' was
changed to 'calc'. New tag '_refine_ls_weighting_details' was
created. The value of the new tag was set to
'w=1/[\s^2^(Fo^2^)+(0.0541P)^2^+0.0000P] where P=(Fo^2^+2Fc^2^)/3'.

Automatic conversion script
Id: cif_fix_values 3143 2015-03-26 13:38:13Z robertas 
;
_cod_database_code 4323386

loop_
_symmetry_equiv_pos_as_xyz
'x, y, z'
'-x, y+1/2, -z+1/2'
'-x, -y, -z'
'x, -y-1/2, z-1/2'

loop_
_atom_site_aniso_label
_atom_site_aniso_U_11
_atom_site_aniso_U_22
_atom_site_aniso_U_33
_atom_site_aniso_U_23
_atom_site_aniso_U_13
_atom_site_aniso_U_12
Co 0.03566(14) 0.02993(13) 0.04024(14) 0.00577(11) 0.00482(10) 0.00333(11)
B 0.0375(11) 0.0368(12) 0.0518(13) 0.0164(10) 0.0016(10) 0.0036(9)
O1 0.0416(8) 0.0360(7) 0.0583(9) 0.0123(6) -0.0017(6) 0.0003(6)
O2 0.0430(7) 0.0420(8) 0.0463(8) 0.0032(6) -0.0007(6) 0.0000(6)
N11 0.0347(8) 0.0411(9) 0.0443(9) 0.0125(7) -0.0009(7) 0.0030(7)
N12 0.0345(8) 0.0344(8) 0.0409(8) 0.0071(7) 0.0020(7) 0.0024(7)
N21 0.0365(8) 0.0385(9) 0.0463(9) 0.0133(7) 0.0055(7) 0.0022(7)
N22 0.0362(8) 0.0347(8) 0.0430(9) 0.0078(7) 0.0038(7) 0.0025(7)
N31 0.0351(8) 0.0310(8) 0.0604(11) 0.0088(7) 0.0062(7) 0.0034(6)
N32 0.0355(8) 0.0312(8) 0.0500(10) 0.0027(7) 0.0046(7) 0.0021(6)
C11 0.0352(10) 0.0411(10) 0.0418(10) -0.0005(8) 0.0021(8) 0.0018(8)
C12 0.0493(13) 0.0602(14) 0.0521(13) 0.0055(11) -0.0123(11) -0.0076(11)
C13 0.0454(12) 0.0584(14) 0.0475(12) 0.0142(11) -0.0080(10) 0.0009(11)
C14 0.0295(9) 0.0405(11) 0.0534(12) 0.0006(9) 0.0022(8) -0.0022(8)
C15 0.0600(14) 0.0531(13) 0.062(2) -0.0067(12) 0.0074(12) -0.0146(11)
C16 0.077(2) 0.051(2) 0.100(2) -0.003(2) 0.008(2) -0.0269(14)
C17 0.060(2) 0.061(2) 0.100(2) 0.026(2) 0.0116(15) -0.0154(13)
C18 0.0481(13) 0.075(2) 0.062(2) 0.0186(14) 0.0095(12) -0.0049(12)
C19 0.0379(11) 0.0488(13) 0.0512(12) 0.0035(10) 0.0034(9) -0.0004(9)
C21 0.0349(9) 0.0361(10) 0.0395(10) -0.0007(8) 0.0064(8) 0.0011(8)
C22 0.0408(11) 0.0449(11) 0.0570(13) 0.0083(10) 0.0152(10) -0.0033(9)
C23 0.0442(11) 0.0428(11) 0.0537(12) 0.0163(10) 0.0112(9) -0.0003(9)
C24 0.0397(10) 0.0423(11) 0.0438(11) 0.0011(8) 0.0117(8) 0.0061(8)
C25 0.0493(13) 0.0415(12) 0.073(2) 0.0028(11) 0.0143(11) 0.0044(10)
C26 0.081(2) 0.0443(15) 0.094(2) 0.0143(14) 0.028(2) 0.0132(13)
C27 0.073(2) 0.074(2) 0.104(2) 0.027(2) 0.019(2) 0.038(2)
C28 0.0426(14) 0.081(2) 0.135(3) 0.023(2) 0.009(2) 0.0181(14)
C29 0.0417(12) 0.0545(15) 0.098(2) 0.0120(14) 0.0096(12) 0.0072(11)
C31 0.0365(10) 0.0345(10) 0.0603(13) -0.0083(9) 0.0082(9) -0.0029(8)
C32 0.0539(13) 0.0357(11) 0.080(2) -0.0116(11) 0.0101(12) 0.0057(10)
C33 0.0435(12) 0.0346(11) 0.080(2) 0.0069(11) 0.0044(11) 0.0073(9)
C34 0.0438(11) 0.0440(11) 0.0533(12) -0.0095(10) 0.0121(9) -0.0013(9)
C35 0.0582(14) 0.0475(13) 0.0588(14) -0.0070(11) 0.0233(11) -0.0032(11)
C36 0.081(2) 0.062(2) 0.067(2) 0.0109(14) 0.0350(14) 0.0077(14)
C37 0.091(2) 0.106(3) 0.053(2) 0.003(2) 0.0196(15) 0.026(2)
C38 0.124(3) 0.085(2) 0.064(2) -0.023(2) -0.001(2) 0.012(2)
C39 0.100(2) 0.054(2) 0.064(2) -0.0165(13) -0.0003(15) 0.001(2)
C41 0.059(2) 0.052(2) 0.110(3) 0.039(2) 0.004(2) 0.0005(13)
C42 0.0378(10) 0.0409(11) 0.0557(12) 0.0136(9) 0.0131(9) 0.0087(8)
C43 0.0499(12) 0.0517(13) 0.0458(12) 0.0144(10) 0.0031(10) 0.0125(10)
C44 0.0447(11) 0.0556(13) 0.0391(11) -0.0004(10) 0.0009(9) 0.0099(10)
C45 0.083(2) 0.084(2) 0.082(2) 0.005(2) -0.034(2) -0.003(2)

loop_
_atom_site_label
_atom_site_type_symbol
_atom_site_fract_x
_atom_site_fract_y
_atom_site_fract_z
_atom_site_U_iso_or_equiv
_atom_site_thermal_displace_type
_atom_site_occupancy
_atom_site_calc_flag
_atom_site_refinement_flags
_atom_site_disorder_group
Co Co 0.23368(2) 0.12478(2) 0.25865(2) 0.03519(9) Uani 1 d . .
B B 0.29817(14) -0.0622(2) 0.3901(2) 0.0422(5) Uani 1 d . .
O1 O 0.24928(8) 0.28682(11) 0.22874(9) 0.0457(3) Uani 1 d . .
O2 O 0.13526(8) 0.11447(11) 0.17554(8) 0.0441(3) Uani 1 d . .
N11 N 0.34964(9) 0.04836(13) 0.40777(10) 0.0403(4) Uani 1 d . .
N12 N 0.34629(9) 0.13912(13) 0.35177(10) 0.0367(3) Uani 1 d . .
N21 N 0.20724(9) -0.03365(14) 0.39795(10) 0.0403(4) Uani 1 d . .
N22 N 0.17216(9) 0.06145(13) 0.35803(10) 0.0380(4) Uani 1 d . .
N31 N 0.30859(9) -0.10365(13) 0.29982(11) 0.0421(4) Uani 1 d . .
N32 N 0.28580(9) -0.03349(13) 0.23211(10) 0.0388(4) Uani 1 d . .
C11 C 0.40446(11) 0.2143(2) 0.38216(12) 0.0395(4) Uani 1 d . .
C12 C 0.44378(14) 0.1716(2) 0.45782(15) 0.0549(6) Uani 1 d . .
C13 C 0.40772(13) 0.0684(2) 0.47132(14) 0.0512(5) Uani 1 d . .
C14 C 0.42823(11) 0.3188(2) 0.33684(13) 0.0412(4) Uani 1 d . .
C15 C 0.45216(15) 0.4192(2) 0.3808(2) 0.0582(6) Uani 1 d . .
C16 C 0.4798(2) 0.5144(2) 0.3387(2) 0.0761(8) Uani 1 d . .
C17 C 0.4863(2) 0.5106(2) 0.2534(2) 0.0736(8) Uani 1 d . .
C18 C 0.46354(15) 0.4115(3) 0.2097(2) 0.0613(6) Uani 1 d . .
C19 C 0.43383(12) 0.3166(2) 0.25011(14) 0.0460(5) Uani 1 d . .
C21 C 0.09277(11) 0.0609(2) 0.37397(12) 0.0367(4) Uani 1 d . .
C22 C 0.07752(13) -0.0355(2) 0.42305(14) 0.0469(5) Uani 1 d . .
C23 C 0.15014(13) -0.0923(2) 0.43661(14) 0.0465(5) Uani 1 d . .
C24 C 0.03555(12) 0.1543(2) 0.34504(12) 0.0414(4) Uani 1 d . .
C25 C 0.06287(15) 0.2658(2) 0.3309(2) 0.0540(6) Uani 1 d . .
C26 C 0.0079(2) 0.3537(2) 0.3073(2) 0.0718(8) Uani 1 d . .
C27 C -0.0747(2) 0.3319(3) 0.2977(2) 0.0829(10) Uani 1 d . .
C28 C -0.1024(2) 0.2220(3) 0.3109(2) 0.0861(10) Uani 1 d . .
C29 C -0.04768(14) 0.1338(2) 0.3350(2) 0.0644(7) Uani 1 d . .
C31 C 0.30142(12) -0.0927(2) 0.16208(14) 0.0435(5) Uani 1 d . .
C32 C 0.33366(15) -0.2014(2) 0.1858(2) 0.0562(6) Uani 1 d . .
C33 C 0.33740(13) -0.2046(2) 0.2716(2) 0.0527(6) Uani 1 d . .
C34 C 0.28318(12) -0.0438(2) 0.07724(14) 0.0465(5) Uani 1 d . .
C35 C 0.28622(14) 0.0737(2) 0.0607(2) 0.0537(6) Uani 1 d . .
C36 C 0.2661(2) 0.1170(3) -0.0197(2) 0.0682(7) Uani 1 d . .
C37 C 0.2433(2) 0.0417(3) -0.0858(2) 0.0825(9) Uani 1 d . .
C38 C 0.2420(2) -0.0743(3) -0.0710(2) 0.0917(10) Uani 1 d . .
C39 C 0.2613(2) -0.1177(3) 0.0096(2) 0.0730(8) Uani 1 d . .
C41 C 0.2443(2) 0.4613(3) 0.1515(3) 0.0739(9) Uani 1 d . .
C42 C 0.21179(12) 0.3413(2) 0.16589(14) 0.0443(5) Uani 1 d . .
C43 C 0.14602(14) 0.2995(2) 0.11388(14) 0.0492(5) Uani 1 d . .
C44 C 0.10984(13) 0.1906(2) 0.12139(13) 0.0466(5) Uani 1 d . .
C45 C 0.0344(3) 0.1582(4) 0.0642(3) 0.0854(10) Uani 1 d . .
H1 H 0.3175(12) -0.1302(17) 0.4373(13) 0.050(6) Uiso 1 d . .
H12 H 0.4827(17) 0.2054(22) 0.4931(17) 0.078(8) Uiso 1 d . .
H13 H 0.4203(14) 0.0129(20) 0.5129(15) 0.060(7) Uiso 1 d . .
H15 H 0.4462(13) 0.4218(20) 0.4374(15) 0.051(6) Uiso 1 d . .
H16 H 0.4947(16) 0.5781(25) 0.3693(17) 0.077(8) Uiso 1 d . .
H17 H 0.5030(16) 0.5767(26) 0.2222(17) 0.083(8) Uiso 1 d . .
H18 H 0.4663(16) 0.4068(23) 0.1539(17) 0.070(8) Uiso 1 d . .
H19 H 0.4193(12) 0.2514(18) 0.2202(12) 0.040(6) Uiso 1 d . .
H22 H 0.0291(13) -0.0545(18) 0.4413(13) 0.050(6) Uiso 1 d . .
H23 H 0.1645(13) -0.1656(20) 0.4660(14) 0.055(6) Uiso 1 d . .
H25 H 0.1188(15) 0.2800(20) 0.3399(15) 0.063(7) Uiso 1 d . .
H26 H 0.0287(16) 0.4213(24) 0.3017(17) 0.072(8) Uiso 1 d . .
H27 H -0.1021(22) 0.3905(30) 0.2861(23) 0.122(13) Uiso 1 d . .
H28 H -0.1593(22) 0.2085(29) 0.3025(21) 0.121(12) Uiso 1 d . .
H29 H -0.0677(15) 0.0600(22) 0.3393(16) 0.067(8) Uiso 1 d . .
H32 H 0.3506(18) -0.2569(24) 0.1507(18) 0.088(9) Uiso 1 d . .
H33 H 0.3532(13) -0.2609(19) 0.3108(14) 0.053(6) Uiso 1 d . .
H35 H 0.3044(15) 0.1256(20) 0.1060(16) 0.067(7) Uiso 1 d . .
H36 H 0.2675(17) 0.1936(26) -0.0301(18) 0.080(9) Uiso 1 d . .
H37 H 0.2315(17) 0.0763(26) -0.1412(20) 0.090(9) Uiso 1 d . .
H38 H 0.2193(21) -0.1290(29) -0.1176(23) 0.122(12) Uiso 1 d . .
H39 H 0.2587(17) -0.1965(26) 0.0213(17) 0.083(9) Uiso 1 d . .
H41A H 0.2175(20) 0.5028(32) 0.1072(22) 0.114(12) Uiso 1 d . .
H41B H 0.2985(22) 0.4573(30) 0.1346(22) 0.119(13) Uiso 1 d . .
H41C H 0.2478(27) 0.5029(39) 0.1969(31) 0.159(21) Uiso 1 d . .
H43 H 0.1263(13) 0.3466(19) 0.0704(14) 0.051(6) Uiso 1 d . .
H45A H 0.0225(26) 0.2159(39) 0.0202(30) 0.159(17) Uiso 1 d . .
H45B H 0.0460(24) 0.0971(37) 0.0407(24) 0.120(16) Uiso 1 d . .
H45C H -0.0124(26) 0.1498(37) 0.0954(25) 0.140(17) Uiso 1 d . .

loop_
_atom_type_symbol
_atom_type_description
_atom_type_scat_dispersion_real
_atom_type_scat_dispersion_imag
_atom_type_scat_source
C C 0.0033 0.0016 'International Tables Vol C Tables 4.2.6.8 and 6.1.1.4'
H H 0.0000 0.0000 'International Tables Vol C Tables 4.2.6.8 and 6.1.1.4'
B B 0.0013 0.0007 'International Tables Vol C Tables 4.2.6.8 and 6.1.1.4'
N N 0.0061 0.0033 'International Tables Vol C Tables 4.2.6.8 and 6.1.1.4'
O O 0.0106 0.0060 'International Tables Vol C Tables 4.2.6.8 and 6.1.1.4'
Co Co 0.3494 0.9721 'International Tables Vol C Tables 4.2.6.8 and 6.1.1.4'

loop_
_geom_angle_atom_site_label_1
_geom_angle_atom_site_label_2
_geom_angle_atom_site_label_3
_geom_angle
_geom_angle_site_symmetry_1
_geom_angle_site_symmetry_3
_geom_angle_publ_flag
O1 Co O2 90.71(6) . . ?
O1 Co N32 136.71(6) . . ?
O2 Co N32 97.83(6) . . ?
O1 Co N22 127.17(6) . . ?
O2 Co N22 93.55(7) . . ?
N32 Co N22 94.71(6) . . ?
O1 Co N12 88.37(6) . . ?
O2 Co N12 179.00(6) . . ?
N32 Co N12 82.58(6) . . ?
N22 Co N12 87.33(7) . . ?
N31 B N11 108.8(2) . . ?
N31 B N21 109.5(2) . . ?
N11 B N21 109.0(2) . . ?
N31 B H1 111.1(11) . . ?
N11 B H1 110.2(11) . . ?
N21 B H1 108.3(11) . . ?
C42 O1 Co 126.36(13) . . ?
C44 O2 Co 126.96(13) . . ?
C13 N11 N12 109.8(2) . . ?
C13 N11 B 128.1(2) . . ?
N12 N11 B 121.73(15) . . ?
C11 N12 N11 105.99(15) . . ?
C11 N12 Co 142.20(12) . . ?
N11 N12 Co 110.44(11) . . ?
C23 N21 N22 109.5(2) . . ?
C23 N21 B 130.2(2) . . ?
N22 N21 B 120.13(15) . . ?
C21 N22 N21 106.30(14) . . ?
C21 N22 Co 133.42(13) . . ?
N21 N22 Co 114.89(11) . . ?
C33 N31 N32 109.1(2) . . ?
C33 N31 B 130.7(2) . . ?
N32 N31 B 120.2(2) . . ?
C31 N32 N31 106.8(2) . . ?
C31 N32 Co 136.52(14) . . ?
N31 N32 Co 116.62(12) . . ?
N12 C11 C12 109.6(2) . . ?
N12 C11 C14 124.2(2) . . ?
C12 C11 C14 125.8(2) . . ?
C13 C12 C11 105.8(2) . . ?
C13 C12 H12 125.4(17) . . ?
C11 C12 H12 128.7(17) . . ?
N11 C13 C12 108.8(2) . . ?
N11 C13 H13 120.8(14) . . ?
C12 C13 H13 130.2(14) . . ?
C19 C14 C15 118.1(2) . . ?
C19 C14 C11 120.9(2) . . ?
C15 C14 C11 120.8(2) . . ?
C16 C15 C14 120.6(3) . . ?
C16 C15 H15 121.3(15) . . ?
C14 C15 H15 118.0(15) . . ?
C17 C16 C15 120.8(3) . . ?
C17 C16 H16 121.1(17) . . ?
C15 C16 H16 118.1(18) . . ?
C16 C17 C18 119.0(3) . . ?
C16 C17 H17 122.4(17) . . ?
C18 C17 H17 118.5(17) . . ?
C17 C18 C19 121.1(3) . . ?
C17 C18 H18 121.1(18) . . ?
C19 C18 H18 117.8(18) . . ?
C18 C19 C14 120.4(2) . . ?
C18 C19 H19 120.0(13) . . ?
C14 C19 H19 119.6(13) . . ?
N22 C21 C22 109.6(2) . . ?
N22 C21 C24 122.3(2) . . ?
C22 C21 C24 128.0(2) . . ?
C23 C22 C21 105.9(2) . . ?
C23 C22 H22 128.3(14) . . ?
C21 C22 H22 125.8(14) . . ?
N21 C23 C22 108.7(2) . . ?
N21 C23 H23 120.1(12) . . ?
C22 C23 H23 131.1(12) . . ?
C29 C24 C25 118.1(2) . . ?
C29 C24 C21 120.3(2) . . ?
C25 C24 C21 121.6(2) . . ?
C26 C25 C24 120.8(2) . . ?
C26 C25 H25 121.3(15) . . ?
C24 C25 H25 117.9(15) . . ?
C27 C26 C25 120.4(3) . . ?
C27 C26 H26 123.6(18) . . ?
C25 C26 H26 115.9(18) . . ?
C28 C27 C26 119.4(3) . . ?
C28 C27 H27 127.7(26) . . ?
C26 C27 H27 112.8(26) . . ?
C27 C28 C29 120.4(3) . . ?
C27 C28 H28 118.0(21) . . ?
C29 C28 H28 121.6(21) . . ?
C24 C29 C28 120.9(3) . . ?
C24 C29 H29 120.5(16) . . ?
C28 C29 H29 118.4(16) . . ?
N32 C31 C32 109.1(2) . . ?
N32 C31 C34 121.6(2) . . ?
C32 C31 C34 129.2(2) . . ?
C33 C32 C31 106.0(2) . . ?
C33 C32 H32 127.4(18) . . ?
C31 C32 H32 126.6(18) . . ?
N31 C33 C32 109.0(2) . . ?
N31 C33 H33 118.0(14) . . ?
C32 C33 H33 133.0(14) . . ?
C35 C34 C39 117.8(2) . . ?
C35 C34 C31 123.0(2) . . ?
C39 C34 C31 119.3(2) . . ?
C36 C35 C34 121.3(2) . . ?
C36 C35 H35 119.8(14) . . ?
C34 C35 H35 118.9(14) . . ?
C35 C36 C37 119.8(3) . . ?
C35 C36 H36 121.0(19) . . ?
C37 C36 H36 119.2(19) . . ?
C38 C37 C36 119.6(3) . . ?
C38 C37 H37 123.9(18) . . ?
C36 C37 H37 116.4(18) . . ?
C37 C38 C39 120.7(3) . . ?
C37 C38 H38 119.7(19) . . ?
C39 C38 H38 119.1(20) . . ?
C38 C39 C34 120.8(3) . . ?
C38 C39 H39 121.9(18) . . ?
C34 C39 H39 117.2(18) . . ?
C42 C41 H41A 116.1(22) . . ?
C42 C41 H41B 110.4(21) . . ?
H41A C41 H41B 101.6(28) . . ?
C42 C41 H41C 112.4(31) . . ?
H41A C41 H41C 109.7(35) . . ?
H41B C41 H41C 105.6(34) . . ?
O1 C42 C43 125.7(2) . . ?
O1 C42 C41 114.6(2) . . ?
C43 C42 C41 119.7(2) . . ?
C42 C43 C44 125.1(2) . . ?
C42 C43 H43 116.5(14) . . ?
C44 C43 H43 118.4(14) . . ?
O2 C44 C43 124.3(2) . . ?
O2 C44 C45 115.7(2) . . ?
C43 C44 C45 120.0(2) . . ?
C44 C45 H45A 111.1(25) . . ?
C44 C45 H45B 105.8(27) . . ?
H45A C45 H45B 107.3(35) . . ?
C44 C45 H45C 111.4(25) . . ?
H45A C45 H45C 109.0(35) . . ?
H45B C45 H45C 112.1(38) . . ?

loop_
_geom_bond_atom_site_label_1
_geom_bond_atom_site_label_2
_geom_bond_distance
_geom_bond_site_symmetry_2
_geom_bond_publ_flag
Co O1 1.9483(14) . ?
Co O2 1.987(2) . ?
Co N32 2.072(2) . ?
Co N22 2.078(2) . ?
Co N12 2.257(2) . ?
B N31 1.533(3) . ?
B N11 1.538(3) . ?
B N21 1.539(3) . ?
B H1 1.11(2) . ?
O1 C42 1.284(2) . ?
O2 C44 1.270(2) . ?
N11 C13 1.339(3) . ?
N11 N12 1.369(2) . ?
N12 C11 1.343(2) . ?
N21 C23 1.346(2) . ?
N21 N22 1.365(2) . ?
N22 C21 1.346(2) . ?
N31 C33 1.347(3) . ?
N31 N32 1.367(2) . ?
N32 C31 1.347(3) . ?
C11 C12 1.397(3) . ?
C11 C14 1.472(3) . ?
C12 C13 1.353(3) . ?
C12 H12 0.90(3) . ?
C13 H13 0.93(2) . ?
C14 C19 1.386(3) . ?
C14 C15 1.388(3) . ?
C15 C16 1.381(4) . ?
C15 H15 0.91(2) . ?
C16 C17 1.366(4) . ?
C16 H16 0.90(3) . ?
C17 C18 1.369(4) . ?
C17 H17 0.96(3) . ?
C18 C19 1.378(3) . ?
C18 H18 0.89(3) . ?
C19 H19 0.91(2) . ?
C21 C22 1.391(3) . ?
C21 C24 1.472(3) . ?
C22 C23 1.356(3) . ?
C22 H22 0.89(2) . ?
C23 H23 0.98(2) . ?
C24 C29 1.377(3) . ?
C24 C25 1.384(3) . ?
C25 C26 1.383(3) . ?
C25 H25 0.93(2) . ?
C26 C27 1.368(4) . ?
C26 H26 0.86(3) . ?
C27 C28 1.367(4) . ?
C27 H27 0.82(3) . ?
C28 C29 1.384(3) . ?
C28 H28 0.94(3) . ?
C29 H29 0.92(2) . ?
C31 C32 1.397(3) . ?
C31 C34 1.463(3) . ?
C32 C33 1.355(4) . ?
C32 H32 0.91(3) . ?
C33 H33 0.92(2) . ?
C34 C35 1.380(3) . ?
C34 C39 1.390(3) . ?
C35 C36 1.380(4) . ?
C35 H35 0.96(2) . ?
C36 C37 1.383(4) . ?
C36 H36 0.90(3) . ?
C37 C38 1.357(5) . ?
C37 H37 0.97(3) . ?
C38 C39 1.380(4) . ?
C38 H38 1.01(3) . ?
C39 H39 0.93(3) . ?
C41 C42 1.506(3) . ?
C41 H41A 0.93(4) . ?
C41 H41B 0.95(4) . ?
C41 H41C 0.86(5) . ?
C42 C43 1.380(3) . ?
C43 C44 1.397(3) . ?
C43 H43 0.91(2) . ?
C44 C45 1.509(4) . ?
C45 H45A 0.97(5) . ?
C45 H45B 0.83(4) . ?
C45 H45C 0.95(4) . ?

loop_
_geom_torsion_atom_site_label_1
_geom_torsion_atom_site_label_2
_geom_torsion_atom_site_label_3
_geom_torsion_atom_site_label_4
_geom_torsion
_geom_torsion_site_symmetry_1
_geom_torsion_site_symmetry_2
_geom_torsion_site_symmetry_3
_geom_torsion_site_symmetry_4
_geom_torsion_publ_flag
O2 Co O1 C42 -10.5(2) . . . . ?
N32 Co O1 C42 91.8(2) . . . . ?
N22 Co O1 C42 -105.5(2) . . . . ?
N12 Co O1 C42 169.1(2) . . . . ?
O1 Co O2 C44 7.9(2) . . . . ?
N32 Co O2 C44 -129.5(2) . . . . ?
N22 Co O2 C44 135.2(2) . . . . ?
N12 Co O2 C44 -15.4(33) . . . . ?
N31 B N11 C13 -124.8(2) . . . . ?
N21 B N11 C13 116.0(2) . . . . ?
N31 B N11 N12 48.4(2) . . . . ?
N21 B N11 N12 -70.9(2) . . . . ?
C13 N11 N12 C11 0.8(2) . . . . ?
B N11 N12 C11 -173.5(2) . . . . ?
C13 N11 N12 Co -168.96(14) . . . . ?
B N11 N12 Co 16.8(2) . . . . ?
O1 Co N12 C11 0.4(2) . . . . ?
O2 Co N12 C11 23.7(33) . . . . ?
N32 Co N12 C11 137.9(2) . . . . ?
N22 Co N12 C11 -127.0(2) . . . . ?
O1 Co N12 N11 164.10(12) . . . . ?
O2 Co N12 N11 -172.6(32) . . . . ?
N32 Co N12 N11 -58.34(12) . . . . ?
N22 Co N12 N11 36.77(12) . . . . ?
N31 B N21 C23 105.7(2) . . . . ?
N11 B N21 C23 -135.5(2) . . . . ?
N31 B N21 N22 -70.5(2) . . . . ?
N11 B N21 N22 48.3(2) . . . . ?
C23 N21 N22 C21 0.9(2) . . . . ?
B N21 N22 C21 177.8(2) . . . . ?
C23 N21 N22 Co -156.81(14) . . . . ?
B N21 N22 Co 20.1(2) . . . . ?
O1 Co N22 C21 68.2(2) . . . . ?
O2 Co N22 C21 -25.3(2) . . . . ?
N32 Co N22 C21 -123.5(2) . . . . ?
N12 Co N22 C21 154.2(2) . . . . ?
O1 Co N22 N21 -141.87(12) . . . . ?
O2 Co N22 N21 124.55(13) . . . . ?
N32 Co N22 N21 26.38(13) . . . . ?
N12 Co N22 N21 -55.94(13) . . . . ?
N11 B N31 C33 120.4(2) . . . . ?
N21 B N31 C33 -120.6(2) . . . . ?
N11 B N31 N32 -60.5(2) . . . . ?
N21 B N31 N32 58.5(2) . . . . ?
C33 N31 N32 C31 -0.3(2) . . . . ?
B N31 N32 C31 -179.6(2) . . . . ?
C33 N31 N32 Co 177.01(13) . . . . ?
B N31 N32 Co -2.3(2) . . . . ?
O1 Co N32 C31 -53.2(2) . . . . ?
O2 Co N32 C31 46.2(2) . . . . ?
N22 Co N32 C31 140.5(2) . . . . ?
N12 Co N32 C31 -132.8(2) . . . . ?
O1 Co N32 N31 130.56(12) . . . . ?
O2 Co N32 N31 -129.99(12) . . . . ?
N22 Co N32 N31 -35.75(13) . . . . ?
N12 Co N32 N31 50.93(12) . . . . ?
N11 N12 C11 C12 -0.7(2) . . . . ?
Co N12 C11 C12 163.5(2) . . . . ?
N11 N12 C11 C14 173.1(2) . . . . ?
Co N12 C11 C14 -22.7(3) . . . . ?
N12 C11 C12 C13 0.4(3) . . . . ?
C14 C11 C12 C13 -173.3(2) . . . . ?
N12 N11 C13 C12 -0.5(3) . . . . ?
B N11 C13 C12 173.3(2) . . . . ?
C11 C12 C13 N11 0.1(3) . . . . ?
N12 C11 C14 C19 -39.6(3) . . . . ?
C12 C11 C14 C19 133.3(2) . . . . ?
N12 C11 C14 C15 145.8(2) . . . . ?
C12 C11 C14 C15 -41.4(3) . . . . ?
C19 C14 C15 C16 0.7(3) . . . . ?
C11 C14 C15 C16 175.5(2) . . . . ?
C14 C15 C16 C17 -1.8(4) . . . . ?
C15 C16 C17 C18 1.2(5) . . . . ?
C16 C17 C18 C19 0.5(4) . . . . ?
C17 C18 C19 C14 -1.6(4) . . . . ?
C15 C14 C19 C18 0.9(3) . . . . ?
C11 C14 C19 C18 -173.9(2) . . . . ?
N21 N22 C21 C22 -0.8(2) . . . . ?
Co N22 C21 C22 150.9(2) . . . . ?
N21 N22 C21 C24 176.6(2) . . . . ?
Co N22 C21 C24 -31.7(3) . . . . ?
N22 C21 C22 C23 0.4(2) . . . . ?
C24 C21 C22 C23 -176.7(2) . . . . ?
N22 N21 C23 C22 -0.6(2) . . . . ?
B N21 C23 C22 -177.2(2) . . . . ?
C21 C22 C23 N21 0.1(3) . . . . ?
N22 C21 C24 C29 156.8(2) . . . . ?
C22 C21 C24 C29 -26.3(3) . . . . ?
N22 C21 C24 C25 -26.1(3) . . . . ?
C22 C21 C24 C25 150.7(2) . . . . ?
C29 C24 C25 C26 0.0(4) . . . . ?
C21 C24 C25 C26 -177.1(2) . . . . ?
C24 C25 C26 C27 0.1(4) . . . . ?
C25 C26 C27 C28 -0.6(5) . . . . ?
C26 C27 C28 C29 0.9(6) . . . . ?
C25 C24 C29 C28 0.4(4) . . . . ?
C21 C24 C29 C28 177.5(3) . . . . ?
C27 C28 C29 C24 -0.8(5) . . . . ?
N31 N32 C31 C32 0.5(2) . . . . ?
Co N32 C31 C32 -175.99(15) . . . . ?
N31 N32 C31 C34 179.1(2) . . . . ?
Co N32 C31 C34 2.6(3) . . . . ?
N32 C31 C32 C33 -0.5(2) . . . . ?
C34 C31 C32 C33 -179.0(2) . . . . ?
N32 N31 C33 C32 0.0(2) . . . . ?
B N31 C33 C32 179.2(2) . . . . ?
C31 C32 C33 N31 0.3(3) . . . . ?
N32 C31 C34 C35 31.0(3) . . . . ?
C32 C31 C34 C35 -150.7(2) . . . . ?
N32 C31 C34 C39 -148.6(2) . . . . ?
C32 C31 C34 C39 29.7(3) . . . . ?
C39 C34 C35 C36 1.7(4) . . . . ?
C31 C34 C35 C36 -177.9(2) . . . . ?
C34 C35 C36 C37 -0.9(4) . . . . ?
C35 C36 C37 C38 -0.8(5) . . . . ?
C36 C37 C38 C39 1.5(5) . . . . ?
C37 C38 C39 C34 -0.6(5) . . . . ?
C35 C34 C39 C38 -1.0(4) . . . . ?
C31 C34 C39 C38 178.6(3) . . . . ?
Co O1 C42 C43 8.7(3) . . . . ?
Co O1 C42 C41 -172.2(2) . . . . ?
O1 C42 C43 C44 -0.2(4) . . . . ?
C41 C42 C43 C44 -179.2(3) . . . . ?
Co O2 C44 C43 -3.1(3) . . . . ?
Co O2 C44 C45 178.3(2) . . . . ?
C42 C43 C44 O2 -2.8(3) . . . . ?
C42 C43 C44 C45 175.8(3) . . . . ?
